data_2210041
loop_
_publ_author_name
'Wang, Xing-Po'
'Li, Xun'
'Wu, Ji-Feng'
'Xu, Wen-Fang'
'Li, Wei-Lu'

_publ_section_title 1,8-Dihydroxy-3-methyl-6-(oxiran-2-ylmethoxy)-9,10-dihydroanthracene-9,10-dione
_journal_issue 9
_journal_name_full 'Acta Crystallographica Section E'
_journal_page_first o4156
_journal_page_last o4158
_journal_paper_doi 10.1107/S1600536806033344
_journal_volume 62
_journal_year 2006
_chemical_formula_iupac 'C18 H14 O6'
_chemical_formula_moiety 'C18 H14 O6'
_chemical_formula_sum 'C18 H14 O6'
_chemical_formula_weight 326.29
_chemical_melting_point 473.5(5)
_chemical_name_systematic 1,8-dihydroxy-3-methyl-6-(oxiran-2-ylmethoxy)anthracene-9,10-dione
_space_group_IT_number 14
_symmetry_cell_setting monoclinic
_symmetry_space_group_name_Hall '-P 2ybc'
_symmetry_space_group_name_H-M 'P 1 21/c 1'
_cell_angle_alpha 90.00
_cell_angle_beta 99.838(2)
_cell_angle_gamma 90.00
_cell_formula_units_Z 4
_cell_length_a 14.6082(5)
_cell_length_b 13.5438(6)
_cell_length_c 7.6388(3)
_cell_measurement_reflns_used 1783
_cell_measurement_temperature 296(2)
_cell_measurement_theta_max 21.67
_cell_measurement_theta_min 2.83
_cell_volume 1489.12(10)
_computing_cell_refinement 'APEX2 Software Suite'
_computing_data_collection 'APEX2 Software Suite (Bruker, 2005)'
_computing_data_reduction 'APEX2 Software Suite'
_computing_molecular_graphics 'SHELXTL (Bruker, 1997)'
_computing_publication_material 'WINGX (Farrugia, 1999)'
_computing_structure_refinement 'SHELXL97 (Sheldrick, 1997)'
_computing_structure_solution 'SIR97 (Altomare <i>et al.</i>,  1999)'
_diffrn_ambient_temperature 296(2)
_diffrn_measured_fraction_theta_full 0.999
_diffrn_measured_fraction_theta_max 0.999
_diffrn_measurement_device_type 'Bruker APEX2 CCD'
_diffrn_measurement_method '\f and \w scans'
_diffrn_radiation_monochromator graphite
_diffrn_radiation_source 'fine-focus sealed tube'
_diffrn_radiation_type MoK\a
_diffrn_radiation_wavelength 0.71069
_diffrn_reflns_av_R_equivalents 0.0366
_diffrn_reflns_av_sigmaI/netI 0.0425
_diffrn_reflns_limit_h_max 18
_diffrn_reflns_limit_h_min -18
_diffrn_reflns_limit_k_max 15
_diffrn_reflns_limit_k_min -17
_diffrn_reflns_limit_l_max 9
_diffrn_reflns_limit_l_min -9
_diffrn_reflns_number 9711
_diffrn_reflns_theta_full 27.47
_diffrn_reflns_theta_max 27.47
_diffrn_reflns_theta_min 1.41
_diffrn_standards_decay_% 0
_diffrn_standards_interval_count 0
_diffrn_standards_interval_time 0
_diffrn_standards_number 0
_exptl_absorpt_coefficient_mu 0.110
_exptl_absorpt_correction_T_max 0.9967
_exptl_absorpt_correction_T_min 0.9479
_exptl_absorpt_correction_type multi-scan
_exptl_absorpt_process_details 'APEX2 Software Suite (Bruker, 2005)'
_exptl_crystal_colour yellow
_exptl_crystal_density_diffrn 1.455
_exptl_crystal_density_method 'not measured'
_exptl_crystal_description plate
_exptl_crystal_F_000 680
_exptl_crystal_size_max 0.49
_exptl_crystal_size_mid 0.38
_exptl_crystal_size_min 0.03
_refine_diff_density_max 0.277
_refine_diff_density_min -0.216
_refine_ls_extinction_method none
_refine_ls_goodness_of_fit_ref 1.008
_refine_ls_hydrogen_treatment constr
_refine_ls_matrix_type full
_refine_ls_number_parameters 220
_refine_ls_number_reflns 3395
_refine_ls_number_restraints 1
_refine_ls_restrained_S_all 1.009
_refine_ls_R_factor_all 0.1258
_refine_ls_R_factor_gt 0.0525
_refine_ls_shift/su_max 0.000
_refine_ls_shift/su_mean 0.000
_refine_ls_structure_factor_coef Fsqd
_refine_ls_weighting_details 'calc w=1/[\s^2^(Fo^2^)+(0.0764P)^2^+0.1630P] where P=(Fo^2^+2Fc^2^)/3'
_refine_ls_weighting_scheme calc
_refine_ls_wR_factor_ref 0.1685
_reflns_number_gt 1637
_reflns_number_total 3395
_reflns_threshold_expression >2\s(I)
_cod_data_source_file ac2033.cif
_cod_data_source_block I
_cod_depositor_comments
;
The following automatic conversions were performed:
'_symmetry_cell_setting' value 'Monoclinic' changed to 'monoclinic'
according to '/home/saulius/struct/CIF-dictionaries/cif_core.dic'
dictionary named 'cif_core.dic' version 2.4.1 from 2010-06-29.

Automatic conversion script
Id: cif_fix_enum 1527 2010-12-29 10:47:43Z saulius 

The following automatic conversions were performed:

'_chemical_melting_point' value '473-474K' was changed to '473.5(5)'
- the average value was taken and precision was estimated.

Automatic conversion script
Id: cif_fix_values 1646 2011-03-28 12:23:43Z adriana 

The following automatic conversions were performed:

'_chemical_melting_point' value '473-474K' was changed to '473.5(5)'
- the average value was taken and precision was
estimated.

'_symmetry_cell_setting' value 'Monoclinic' changed to
'monoclinic' according to
/home/saulius/struct/CIF-dictionaries/cif_core.dic dictionary named
'cif_core.dic' version 2.4.1 from 2010-06-29.

Automatic conversion script
Id: cif_fix_values 1715 2011-07-08 13:25:40Z adriana 
;
_cod_original_sg_symbol_H-M P21/c
_cod_database_code 2210041
_cod_database_fobs_code 2210041

loop_
_symmetry_equiv_pos_as_xyz
'x, y, z'
'-x, y+1/2, -z+1/2'
'-x, -y, -z'
'x, -y-1/2, z-1/2'

loop_
_atom_site_type_symbol
_atom_site_label
_atom_site_fract_x
_atom_site_fract_y
_atom_site_fract_z
_atom_site_U_iso_or_equiv
_atom_site_adp_type
_atom_site_calc_flag
_atom_site_refinement_flags
_atom_site_occupancy
C C1 0.46463(19) 0.3877(2) 1.3686(4) 0.0884(10) Uani d . 1
H H1A 0.5218 0.3585 1.4261 0.133 Uiso calc R 1
H H1B 0.4385 0.4265 1.4529 0.133 Uiso calc R 1
H H1C 0.4765 0.4293 1.2731 0.133 Uiso calc R 1
O O1 0.38227(12) 0.04110(14) 1.2995(3) 0.0781(6) Uani d . 1
H H1D 0.3418 0.0034 1.2508 0.117 Uiso calc R 1
C C2 0.39748(17) 0.3076(2) 1.2958(3) 0.0639(7) Uani d . 1
O O2 0.23293(11) -0.00780(12) 1.0879(2) 0.0679(5) Uani d . 1
C C3 0.41763(16) 0.2095(2) 1.3302(3) 0.0633(7) Uani d . 1
H H3A 0.4731 0.1925 1.4030 0.076 Uiso calc R 1
O O3 0.14431(11) 0.37623(12) 0.9731(2) 0.0647(5) Uani d . 1
C C4 0.35678(16) 0.13534(19) 1.2584(3) 0.0574(7) Uani d . 1
O O4 0.08817(12) -0.05952(11) 0.8667(2) 0.0654(5) Uani d . 1
H H4A 0.1354 -0.0677 0.9403 0.098 Uiso calc R 1
C C5 0.27311(14) 0.15919(17) 1.1467(3) 0.0475(6) Uani d . 1
O O5 -0.11594(11) 0.19488(12) 0.6149(2) 0.0646(5) Uani d . 1
C C6 0.25189(15) 0.25950(17) 1.1162(3) 0.0466(6) Uani d . 1
O O6 -0.32713(16) 0.2086(2) 0.4851(4) 0.1286(10) Uani d U 1
C C7 0.31302(16) 0.33179(18) 1.1897(3) 0.0557(6) Uani d . 1
H H7A 0.2977 0.3978 1.1682 0.067 Uiso calc R 1
C C8 0.16372(15) 0.28949(17) 0.9998(3) 0.0484(6) Uani d . 1
C C9 0.10153(14) 0.20974(15) 0.9153(3) 0.0433(5) Uani d . 1
C C10 0.12678(14) 0.10929(15) 0.9432(3) 0.0440(6) Uani d . 1
C C11 0.21144(15) 0.08193(18) 1.0607(3) 0.0512(6) Uani d . 1
C C12 0.06866(16) 0.03780(16) 0.8511(3) 0.0489(6) Uani d . 1
C C13 -0.01326(16) 0.06352(17) 0.7398(3) 0.0523(6) Uani d . 1
H H13A -0.0515 0.0150 0.6803 0.063 Uiso calc R 1
C C14 -0.03722(15) 0.16138(18) 0.7184(3) 0.0504(6) Uani d . 1
C C15 0.02051(15) 0.23510(17) 0.8053(3) 0.0501(6) Uani d . 1
H H15A 0.0040 0.3012 0.7885 0.060 Uiso calc R 1
C C16 -0.17566(17) 0.12453(19) 0.5133(3) 0.0664(7) Uani d . 1
H H16A -0.2007 0.0793 0.5915 0.080 Uiso calc R 1
H H16B -0.1415 0.0867 0.4380 0.080 Uiso calc R 1
C C17 -0.2513(2) 0.1803(2) 0.4042(4) 0.0886(10) Uani d . 1
H H17A -0.2316 0.2293 0.3239 0.106 Uiso calc R 1
C C18 -0.3393(2) 0.1388(3) 0.3467(5) 0.1129(12) Uani d U 1
H H18A -0.3486 0.0704 0.3772 0.135 Uiso calc R 1
H H18B -0.3731 0.1594 0.2320 0.135 Uiso calc R 1

loop_
_atom_site_aniso_label
_atom_site_aniso_U_11
_atom_site_aniso_U_22
_atom_site_aniso_U_33
_atom_site_aniso_U_12
_atom_site_aniso_U_13
_atom_site_aniso_U_23
C1 0.0724(19) 0.103(2) 0.083(2) -0.0322(17) -0.0045(17) -0.0038(18)
O1 0.0640(12) 0.0778(14) 0.0856(15) 0.0167(10) -0.0068(10) 0.0043(11)
C2 0.0540(15) 0.088(2) 0.0501(16) -0.0156(14) 0.0095(13) -0.0074(14)
O2 0.0693(11) 0.0491(11) 0.0793(13) 0.0111(9) -0.0044(10) 0.0015(9)
C3 0.0427(13) 0.091(2) 0.0536(17) 0.0005(14) 0.0011(12) -0.0022(15)
O3 0.0662(11) 0.0463(11) 0.0770(13) -0.0007(8) -0.0006(9) 0.0010(9)
C4 0.0500(14) 0.0659(17) 0.0564(16) 0.0113(13) 0.0091(12) 0.0014(13)
O4 0.0704(12) 0.0446(10) 0.0758(14) 0.0008(8) -0.0030(9) -0.0053(8)
C5 0.0413(12) 0.0526(15) 0.0486(14) 0.0016(10) 0.0080(11) -0.0023(11)
O5 0.0514(10) 0.0658(12) 0.0692(12) 0.0024(8) -0.0102(9) -0.0024(9)
C6 0.0459(12) 0.0526(14) 0.0423(14) -0.0030(11) 0.0104(11) -0.0036(11)
O6 0.0808(15) 0.148(2) 0.144(2) 0.0367(15) -0.0195(16) -0.0498(18)
C7 0.0568(14) 0.0581(16) 0.0521(15) -0.0107(12) 0.0092(12) -0.0039(12)
C8 0.0516(13) 0.0467(15) 0.0478(14) 0.0018(11) 0.0115(11) -0.0001(11)
C9 0.0422(12) 0.0433(13) 0.0446(14) 0.0012(10) 0.0077(11) -0.0004(10)
C10 0.0439(12) 0.0439(14) 0.0438(13) 0.0021(10) 0.0068(11) -0.0003(10)
C11 0.0548(14) 0.0487(15) 0.0518(15) 0.0063(12) 0.0141(12) 0.0021(11)
C12 0.0547(14) 0.0411(13) 0.0510(15) -0.0008(11) 0.0091(12) -0.0010(11)
C13 0.0510(14) 0.0497(15) 0.0543(15) -0.0066(11) 0.0038(12) -0.0064(11)
C14 0.0462(13) 0.0549(16) 0.0489(14) 0.0016(11) 0.0044(11) -0.0014(11)
C15 0.0512(13) 0.0435(14) 0.0550(16) 0.0015(11) 0.0078(12) -0.0010(11)
C16 0.0537(15) 0.079(2) 0.0614(17) -0.0019(13) -0.0058(13) -0.0075(14)
C17 0.0673(18) 0.115(3) 0.075(2) -0.0032(19) -0.0120(17) 0.0018(18)
C18 0.084(2) 0.128(3) 0.112(3) 0.002(2) -0.028(2) -0.008(2)

loop_
_atom_type_symbol
_atom_type_description
_atom_type_scat_dispersion_real
_atom_type_scat_dispersion_imag
_atom_type_scat_source
C C 0.0033 0.0016 'International Tables Vol C Tables 4.2.6.8 and 6.1.1.4'
H H 0.0000 0.0000 'International Tables Vol C Tables 4.2.6.8 and 6.1.1.4'
O O 0.0106 0.0060 'International Tables Vol C Tables 4.2.6.8 and 6.1.1.4'

loop_
_geom_angle_atom_site_label_1
_geom_angle_atom_site_label_2
_geom_angle_atom_site_label_3
_geom_angle
C2 C1 H1A 109.5
C2 C1 H1B 109.5
H1A C1 H1B 109.5
C2 C1 H1C 109.5
H1A C1 H1C 109.5
H1B C1 H1C 109.5
C4 O1 H1D 109.5
C3 C2 C7 118.5(2)
C3 C2 C1 121.4(3)
C7 C2 C1 120.1(3)
C2 C3 C4 121.4(2)
C2 C3 H3A 119.3
C4 C3 H3A 119.3
O1 C4 C3 117.3(2)
O1 C4 C5 122.4(2)
C3 C4 C5 120.3(2)
C12 O4 H4A 109.5
C4 C5 C6 117.9(2)
C4 C5 C11 121.0(2)
C6 C5 C11 121.1(2)
C14 O5 C16 118.14(19)
C7 C6 C5 120.7(2)
C7 C6 C8 118.9(2)
C5 C6 C8 120.4(2)
C18 O6 C17 59.7(2)
C6 C7 C2 121.2(2)
C6 C7 H7A 119.4
C2 C7 H7A 119.4
O3 C8 C9 121.4(2)
O3 C8 C6 121.0(2)
C9 C8 C6 117.6(2)
C15 C9 C10 120.5(2)
C15 C9 C8 118.9(2)
C10 C9 C8 120.6(2)
C12 C10 C9 118.0(2)
C12 C10 C11 121.1(2)
C9 C10 C11 120.8(2)
O2 C11 C10 120.7(2)
O2 C11 C5 119.9(2)
C10 C11 C5 119.4(2)
O4 C12 C13 116.5(2)
O4 C12 C10 122.1(2)
C13 C12 C10 121.4(2)
C14 C13 C12 119.4(2)
C14 C13 H13A 120.3
C12 C13 H13A 120.3
O5 C14 C13 124.4(2)
O5 C14 C15 114.8(2)
C13 C14 C15 120.8(2)
C9 C15 C14 119.9(2)
C9 C15 H15A 120.1
C14 C15 H15A 120.1
O5 C16 C17 107.2(2)
O5 C16 H16A 110.3
C17 C16 H16A 110.3
O5 C16 H16B 110.3
C17 C16 H16B 110.3
H16A C16 H16B 108.5
C18 C17 O6 60.0(2)
C18 C17 C16 122.0(3)
O6 C17 C16 117.4(3)
C18 C17 H17A 115.3
O6 C17 H17A 115.3
C16 C17 H17A 115.3
C17 C18 O6 60.3(2)
C17 C18 H18A 117.7
O6 C18 H18A 117.7
C17 C18 H18B 117.7
O6 C18 H18B 117.7
H18A C18 H18B 114.9

loop_
_geom_bond_atom_site_label_1
_geom_bond_atom_site_label_2
_geom_bond_distance
C1 C2 1.504(4)
C1 H1A 0.9600
C1 H1B 0.9600
C1 H1C 0.9600
O1 C4 1.352(3)
O1 H1D 0.8200
C2 C3 1.377(3)
C2 C7 1.394(3)
O2 C11 1.263(3)
C3 C4 1.391(3)
C3 H3A 0.9300
O3 C8 1.218(2)
C4 C5 1.403(3)
O4 C12 1.350(3)
O4 H4A 0.8200
C5 C6 1.404(3)
C5 C11 1.462(3)
O5 C14 1.358(3)
O5 C16 1.428(3)
C6 C7 1.379(3)
C6 C8 1.491(3)
O6 C18 1.407(4)
O6 C17 1.410(4)
C7 H7A 0.9300
C8 C9 1.486(3)
C9 C15 1.373(3)
C9 C10 1.416(3)
C10 C12 1.396(3)
C10 C11 1.447(3)
C12 C13 1.389(3)
C13 C14 1.373(3)
C13 H13A 0.9300
C14 C15 1.399(3)
C15 H15A 0.9300
C16 C17 1.474(4)
C16 H16A 0.9700
C16 H16B 0.9700
C17 C18 1.402(4)
C17 H17A 0.9800
C18 H18A 0.9700
C18 H18B 0.9700

loop_
_geom_hbond_atom_site_label_D
_geom_hbond_atom_site_label_H
_geom_hbond_atom_site_label_A
_geom_hbond_distance_DH
_geom_hbond_distance_HA
_geom_hbond_distance_DA
_geom_hbond_angle_DHA
O1 H1D O2 0.82 1.85 2.570(2) 145.7
O4 H4A O2 0.82 1.85 2.569(2) 146.1

loop_
_geom_torsion_atom_site_label_1
_geom_torsion_atom_site_label_2
_geom_torsion_atom_site_label_3
_geom_torsion_atom_site_label_4
_geom_torsion
C7 C2 C3 C4 1.4(3)
C1 C2 C3 C4 -178.0(2)
C2 C3 C4 O1 -179.9(2)
C2 C3 C4 C5 0.6(3)
O1 C4 C5 C6 178.3(2)
C3 C4 C5 C6 -2.3(3)
O1 C4 C5 C11 -3.6(3)
C3 C4 C5 C11 175.8(2)
C4 C5 C6 C7 1.9(3)
C11 C5 C6 C7 -176.21(19)
C4 C5 C6 C8 -179.58(18)
C11 C5 C6 C8 2.3(3)
C5 C6 C7 C2 0.2(3)
C8 C6 C7 C2 -178.37(19)
C3 C2 C7 C6 -1.8(3)
C1 C2 C7 C6 177.6(2)
C7 C6 C8 O3 -1.9(3)
C5 C6 C8 O3 179.6(2)
C7 C6 C8 C9 176.98(18)
C5 C6 C8 C9 -1.5(3)
O3 C8 C9 C15 -0.2(3)
C6 C8 C9 C15 -179.01(18)
O3 C8 C9 C10 177.9(2)
C6 C8 C9 C10 -1.0(3)
C15 C9 C10 C12 2.2(3)
C8 C9 C10 C12 -175.80(19)
C15 C9 C10 C11 -179.23(18)
C8 C9 C10 C11 2.8(3)
C12 C10 C11 O2 -2.8(3)
C9 C10 C11 O2 178.69(19)
C12 C10 C11 C5 176.47(19)
C9 C10 C11 C5 -2.1(3)
C4 C5 C11 O2 0.7(3)
C6 C5 C11 O2 178.7(2)
C4 C5 C11 C10 -178.59(19)
C6 C5 C11 C10 -0.5(3)
C9 C10 C12 O4 178.63(19)
C11 C10 C12 O4 0.1(3)
C9 C10 C12 C13 -2.2(3)
C11 C10 C12 C13 179.2(2)
O4 C12 C13 C14 179.88(19)
C10 C12 C13 C14 0.7(3)
C16 O5 C14 C13 -3.6(3)
C16 O5 C14 C15 176.23(19)
C12 C13 C14 O5 -179.2(2)
C12 C13 C14 C15 0.9(3)
C10 C9 C15 C14 -0.7(3)
C8 C9 C15 C14 177.36(18)
O5 C14 C15 C9 179.21(18)
C13 C14 C15 C9 -0.9(3)
C14 O5 C16 C17 -175.9(2)
C18 O6 C17 C16 -113.0(3)
O5 C16 C17 C18 -153.2(3)
O5 C16 C17 O6 -83.0(3)
C16 C17 C18 O6 105.4(3)
